data_1567928
loop_
_publ_author_name
'Kynman, Amy E.'
'Elghanayan, Luca'
'Desnoyer, Addison'
'Yang, Yan'
'Severy, Laurent'
'Di Giuseppe, Andrea'
'Tilley, T. Don'
'Maron, Laurent'
'Arnold, Polly Louise'

_publ_section_title
;
 Controlled monodefluorination and alkylation of C(sp3)-F Bonds by
 Lanthanide Photocatalysts: Importance of Metal -- Ligand Cooperativity
;
_journal_name_full 'Chemical Science'
_journal_paper_doi 10.1039/D2SC04192H
_journal_year 2022
_chemical_formula_moiety 'C38 H55 N2 Nd O, 1(C7 H8)'
_chemical_formula_sum 'C45 H63 N2 Nd O'
_chemical_formula_weight 792.21
_chemical_properties_physical Air-sensitive,Moisture-sensitive
_space_group_crystal_system monoclinic
_space_group_IT_number 14
_space_group_name_Hall '-P 2ybc'
_space_group_name_H-M_alt 'P 1 21/c 1'
_atom_sites_solution_hydrogens geom
_atom_sites_solution_primary dual
_audit_creation_date 2021-11-01
_audit_creation_method
;
Olex2 1.3
(compiled 2020.11.12 svn.r5f609507 for OlexSys, GUI svn.r6408)
;
_audit_update_record
;
2021-11-09 deposited with the CCDC.	2022-11-07 downloaded from the CCDC.
;
_cell_angle_alpha 90
_cell_angle_beta 112.9380(10)
_cell_angle_gamma 90
_cell_formula_units_Z 4
_cell_length_a 13.1816(2)
_cell_length_b 22.1050(2)
_cell_length_c 15.5529(2)
_cell_measurement_reflns_used 36361
_cell_measurement_temperature 100.00(13)
_cell_measurement_theta_max 76.0960
_cell_measurement_theta_min 3.6400
_cell_volume 4173.45(10)
_computing_cell_refinement 'CrysAlisPro 1.171.41.104a (Rigaku OD, 2021)'
_computing_data_collection 'CrysAlisPro 1.171.41.104a (Rigaku OD, 2021)'
_computing_data_reduction 'CrysAlisPro 1.171.41.104a (Rigaku OD, 2021)'
_computing_molecular_graphics 'Olex2 1.3 (Dolomanov et al., 2009)'
_computing_publication_material 'Olex2 1.3 (Dolomanov et al., 2009)'
_computing_structure_refinement 'SHELXL 2018/3 (Sheldrick, 2015)'
_computing_structure_solution 'SHELXT 2018/2 (Sheldrick, 2018)'
_diffrn_ambient_environment N~2~
_diffrn_ambient_temperature 100.00(13)
_diffrn_detector 'Hybrid Pixel Array Detector'
_diffrn_detector_area_resol_mean 10.0000
_diffrn_detector_type HyPix
_diffrn_measured_fraction_theta_full 1.000
_diffrn_measured_fraction_theta_max 0.990
_diffrn_measurement_details
;
List of Runs (angles in degrees, time in seconds):

  # Type    Start    End  Width  t~exp~   \w     \q     \k     \f   Frames
#--------------------------------------------------------------------------
  1  \w   -119.00 -32.00   0.50    1.26    --  -47.70 -60.00 -16.00  174
  2  \w    -24.00  64.00   0.50    1.26    --   47.70 -60.00 -16.00  176
  3  \w     32.00 119.00   0.50    1.26    --   47.70  60.00 123.00  174
  4  \w    -70.00 -14.00   0.50    5.06    --  -86.25  60.00 123.00  112
  5  \w   -158.00 -70.00   0.50    5.06    --  -86.25 -60.00 -16.00  176
  6  \w     92.00 178.00   0.50    5.06    --  107.75  60.00 123.00  172
  7  \w     36.00  71.00   0.50    5.06    --  107.75 -60.00 -16.00   70
  8  \w   -119.00 -87.00   0.50    1.26    --  -47.70-125.00  90.00   64
  9  \w    -64.00  24.00   0.50    1.26    --  -47.70  60.00 123.00  176
 10  \w    -22.00  28.00   0.50    1.26    --  -47.70  19.00  60.00  100
 11  \w   -119.00 -87.00   0.50    1.26    --  -47.70-125.00 150.00   64
 12  \w    -27.00  24.00   0.50    1.26    --   47.70 -19.00-120.00  102
 13  \w     34.00  95.00   0.50    1.26    --   47.70-125.00-150.00  122
 14  \w    -27.00  24.00   0.50    1.26    --   47.70 -19.00   0.00  102
 15  \w     82.00 120.00   0.50    1.26    --   47.70  57.00 -60.00   76
 16  \w    -71.00 -13.00   0.50    5.06    --  -86.25  61.00 -60.00  116
 17  \w    -71.00 -13.00   0.50    5.06    --  -86.25  61.00-180.00  116
 18  \w     35.00 106.00   0.50    5.06    --  107.75 -94.00  90.00  142
 19  \w     35.00 106.00   0.50    5.06    --  107.75 -94.00-120.00  142
 20  \w     94.00 178.00   0.50    5.06    --  107.75  15.00 120.00  168
 21  \w     95.00 178.00   0.50    5.06    --  107.75 125.00 -60.00  166
 22  \w     35.00 106.00   0.50    5.06    --  107.75 -96.00  43.67  142
 23  \w     91.00 178.00   0.50    5.06    --  107.75  61.00  37.60  174
 24  \w     45.00  70.00   0.50    5.06    --  107.75 -61.00 120.00   50
 25  \w     36.00  73.00   0.50    5.06    --  107.75 -61.00-120.00   74
 26  \w     35.00 104.00   0.50    5.06    --  107.75 -94.00   0.00  138
 27  \w    101.00 152.00   0.50    5.06    --  107.75  44.00-174.91  102
 28  \w     62.00 103.00   0.50    5.06    --  107.75 -94.00  60.00   82
 29  \w     43.00  97.00   0.50    5.06    --  107.75 -94.00 150.00  108
 30  \w     80.00 106.00   0.50    5.06    --  107.75 -94.00-180.00   52
 31  \w     36.00  73.00   0.50    5.06    --  107.75-106.00 -94.87   74
 32  \w     79.00 107.00   0.50    5.06    --  107.75-106.00 -94.87   56
 33  \w     68.00 111.00   0.50    5.06    --  107.75-125.00 -30.00   86
 34  \w     45.00 106.00   0.50    5.06    --  107.75-102.00 -29.29  122
 35  \w     95.00 167.00   0.50    5.06    --  107.75  44.00   9.89  144
 36  \w     96.00 123.00   0.50    5.06    --  107.75  45.00 -60.00   54
 37  \w     56.00 104.00   0.50    5.06    --  107.75 -94.00 -30.00   96
 38  \w     35.00 106.00   0.50    5.06    --  107.75 -94.00 120.00  142
 39  \w    152.00 178.00   0.50    5.06    --  107.75  45.00  60.00   52
 40  \w     96.00 177.00   0.50    5.06    --  107.75  61.00-150.00  162
 41  \w     39.00  66.00   0.50    5.06    --  107.75-125.00 -30.00   54
 42  \w     95.00 135.00   0.50    5.06    --  107.75  45.00  60.00   80
 43  \w     35.00  60.00   0.50    5.06    --  107.75 -61.00 -30.00   50
 44  \w     35.00  73.00   0.50    5.06    --  107.75-104.00-168.07   76
 45  \w     81.00 107.00   0.50    5.06    --  107.75-104.00-168.07   52
 46  \w     61.00 108.00   0.50    5.06    --  107.75-125.00 -90.00   94
 47  \w    103.00 133.00   0.50    5.06    --  107.75  77.00 -60.00   60
 48  \w    142.00 168.00   0.50    5.06    --  107.75  77.00 -60.00   52
 49  \w     43.00  97.00   0.50    5.06    --  107.75 -94.00 -90.00  108
 50  \w     36.00  73.00   0.50    5.06    --  107.75 -61.00-180.00   74
 51  \w     69.00 112.00   0.50    5.06    --  107.75-125.00  60.00   86
 52  \w     96.00 126.00   0.50    5.06    --  107.75 125.00-150.00   60
 53  \w    137.00 163.00   0.50    5.06    --  107.75 125.00-150.00   52
 54  \w     97.00 147.00   0.50    5.06    --  107.75 125.00  60.00  100
 55  \w    104.00 156.00   0.50    5.06    --  107.75  77.00   0.00  104
 56  \w     35.00  87.00   0.50    5.06    --  107.75-125.00-120.00  104
;
_diffrn_measurement_device 'four-circle diffractometer'
_diffrn_measurement_device_type 'XtaLAB Synergy, Dualflex, HyPix'
_diffrn_measurement_method '\w scans'
_diffrn_orient_matrix_type 'CrysAlisPro convention (1999,Acta A55,543-557)'
_diffrn_orient_matrix_UB_11 0.1121458000
_diffrn_orient_matrix_UB_12 0.0292223000
_diffrn_orient_matrix_UB_13 0.0576698000
_diffrn_orient_matrix_UB_21 -0.0552593000
_diffrn_orient_matrix_UB_22 0.0399402000
_diffrn_orient_matrix_UB_23 0.0505635000
_diffrn_orient_matrix_UB_31 0.0220553000
_diffrn_orient_matrix_UB_32 -0.0490920000
_diffrn_orient_matrix_UB_33 0.0753979000
_diffrn_radiation_monochromator mirror
_diffrn_radiation_probe x-ray
_diffrn_radiation_type 'Cu K\a'
_diffrn_radiation_wavelength 1.54184
_diffrn_reflns_av_R_equivalents 0.0540
_diffrn_reflns_av_unetI/netI 0.0253
_diffrn_reflns_Laue_measured_fraction_full 1.000
_diffrn_reflns_Laue_measured_fraction_max 0.990
_diffrn_reflns_limit_h_max 16
_diffrn_reflns_limit_h_min -16
_diffrn_reflns_limit_k_max 26
_diffrn_reflns_limit_k_min -27
_diffrn_reflns_limit_l_max 19
_diffrn_reflns_limit_l_min -18
_diffrn_reflns_number 85278
_diffrn_reflns_point_group_measured_fraction_full 1.000
_diffrn_reflns_point_group_measured_fraction_max 0.990
_diffrn_reflns_theta_full 67.684
_diffrn_reflns_theta_max 77.797
_diffrn_reflns_theta_min 3.641
_diffrn_source 'micro-focus sealed X-ray tube'
_diffrn_source_type 'PhotonJet (Cu) X-ray Source'
_exptl_absorpt_coefficient_mu 9.732
_exptl_absorpt_correction_T_max 0.646
_exptl_absorpt_correction_T_min 0.288
_exptl_absorpt_correction_type analytical
_exptl_absorpt_process_details
;
CrysAlisPro 1.171.41.104a (Rigaku Oxford Diffraction, 2021)
Analytical numeric absorption correction using a multifaceted crystal
model based on expressions derived by R.C. Clark & J.S. Reid.
(Clark, R. C. & Reid, J. S. (1995). Acta Cryst. A51, 887-897)
Empirical absorption correction using spherical harmonics,
implemented in SCALE3 ABSPACK scaling algorithm.
;
_exptl_crystal_colour 'clear blue'
_exptl_crystal_colour_lustre clear
_exptl_crystal_colour_primary blue
_exptl_crystal_density_diffrn 1.261
_exptl_crystal_description block
_exptl_crystal_F_000 1660
_exptl_crystal_size_max 0.096
_exptl_crystal_size_mid 0.08
_exptl_crystal_size_min 0.027
_refine_diff_density_max 0.590
_refine_diff_density_min -1.308
_refine_diff_density_rms 0.070
_refine_ls_extinction_method none
_refine_ls_goodness_of_fit_ref 1.103
_refine_ls_hydrogen_treatment constr
_refine_ls_matrix_type full
_refine_ls_number_parameters 524
_refine_ls_number_reflns 8821
_refine_ls_number_restraints 105
_refine_ls_restrained_S_all 1.098
_refine_ls_R_factor_all 0.0369
_refine_ls_R_factor_gt 0.0334
_refine_ls_shift/su_max 0.005
_refine_ls_shift/su_mean 0.000
_refine_ls_structure_factor_coef Fsqd
_refine_ls_weighting_details 'w=1/[\s^2^(Fo^2^)+(0.0318P)^2^+5.7947P] where P=(Fo^2^+2Fc^2^)/3'
_refine_ls_weighting_scheme calc
_refine_ls_wR_factor_gt 0.0779
_refine_ls_wR_factor_ref 0.0795
_reflns_Friedel_coverage 0.000
_reflns_number_gt 8258
_reflns_number_total 8821
_reflns_threshold_expression 'I > 2\s(I)'
_cod_data_source_file d2sc04192h1.cif
_cod_data_source_block pla21043_refinalized
_cod_database_code 1567928
_shelx_shelxl_version_number 2018/3
_chemical_oxdiff_formula 'Nd C25 H25 O1 N2'
_shelx_space_group_comment
;
The symmetry employed for this shelxl refinement is uniquely defined
by the following loop, which should always be used as a source of
symmetry information in preference to the above space-group names.
They are only intended as comments.
;
_shelx_estimated_absorpt_t_max 0.779
_shelx_estimated_absorpt_t_min 0.455
_reflns_odcompleteness_completeness 99.98
_reflns_odcompleteness_iscentric 1
_reflns_odcompleteness_theta 74.33
_olex2_refinement_description
;
1. Fixed Uiso
 At 1.2 times of:
  All C(H) groups
 At 1.5 times of:
  All C(H,H,H) groups
2. Restrained distances
 C017-C018 \\sim C43-C0
 with sigma of 0.02
 C017-C01A \\sim C43-C39
 with sigma of 0.02
 C018-C01C \\sim C0-C01D
 with sigma of 0.02
 C019-C01C \\sim C40-C01D
 with sigma of 0.04
 C01A-C01B \\sim C39-C42
 with sigma of 0.04
 C019-C01A \\sim C40-C39
 with sigma of 0.02
 C019-C01B \\sim C40-C42
 with sigma of 0.02
 C019-C41 \\sim C40-C1A
 with sigma of 0.02
 C01B-C01C \\sim C42-C01D
 with sigma of 0.02
 C01A-C41 \\sim C39-C1A
 with sigma of 0.04
 C017-C019 \\sim C43-C40
 with sigma of 0.04
 C017-C01C \\sim C43-C01D
 with sigma of 0.04
 C01B-C41 \\sim C42-C1A
 with sigma of 0.04
 C018-C01A \\sim C0-C39
 with sigma of 0.04
 C018-C01B \\sim C0-C42
 with sigma of 0.04
3. Rigid body (RIGU) restrains
 C017, C0, C018, C43, C01A, C39, C40, C1A, C41, C019, C01B, C42, C01D, C01C
 with sigma for 1-2 distances of 0.004 and sigma for 1-3 distances of 0.004
4. Others
 Sof(C42)=Sof(H42)=Sof(C01D)=Sof(H01D)=Sof(C0)=Sof(H0)=Sof(C43)=Sof(H43)=
 Sof(C39)=Sof(H39)=Sof(C40)=Sof(C1A)=Sof(H1Aa)=Sof(H1Ab)=Sof(H1Ac)=1-FVAR(1)
 Sof(C017)=Sof(H017)=Sof(C018)=Sof(H018)=Sof(C019)=Sof(C01A)=Sof(H01A)=
 Sof(C01B)=Sof(H01B)=Sof(C01C)=Sof(H01C)=Sof(C41)=Sof(H41a)=Sof(H41b)=Sof(H41c)=
 FVAR(1)
5.a Ternary CH refined with riding coordinates:
 C18(H18)
5.b Aromatic/amide H refined with riding coordinates:
 C15(H15), C5(H5), C3(H3), C21(H21), C16(H16), C30(H30), C017(H017),
 C018(H018), C01A(H01A), C01B(H01B), C01C(H01C), C42(H42), C01D(H01D), C0(H0),
 C43(H43), C39(H39)
5.c Idealised Me refined as rotating group:
 C26(H26a,H26b,H26c), C10(H10a,H10b,H10c), C29(H29a,H29b,H29c), C27(H27a,H27b,
 H27c), C8(H8a,H8b,H8c), C9(H9a,H9b,H9c), C12(H12a,H12b,H12c), C13(H13a,H13b,
 H13c), C20(H20a,H20b,H20c), C19(H19a,H19b,H19c), C28(H28a,H28b,H28c), C37(H37a,
 H37b,H37c), C36(H36a,H36b,H36c), C14(H14a,H14b,H14c), C35(H35a,H35b,H35c),
 C38(H38a,H38b,H38c), C41(H41a,H41b,H41c), C1A(H1Aa,H1Ab,H1Ac)
;
_olex2_submission_special_instructions 'No special instructions were received'
_oxdiff_exptl_absorpt_empirical_details
;
Empirical correction (ABSPACK) includes:
- Absorption correction using spherical harmonics
- Frame scaling
;
_oxdiff_exptl_absorpt_empirical_full_max 1.414
_oxdiff_exptl_absorpt_empirical_full_min 0.586

loop_
_space_group_symop_operation_xyz
'x, y, z'
'-x, y+1/2, -z+1/2'
'-x, -y, -z'
'x, -y-1/2, z-1/2'

loop_
_atom_site_label
_atom_site_type_symbol
_atom_site_fract_x
_atom_site_fract_y
_atom_site_fract_z
_atom_site_U_iso_or_equiv
_atom_site_adp_type
_atom_site_occupancy
_atom_site_site_symmetry_order
_atom_site_calc_flag
_atom_site_refinement_flags_posn
_atom_site_refinement_flags_adp
_atom_site_refinement_flags_occupancy
_atom_site_disorder_assembly
_atom_site_disorder_group
Nd1 Nd 0.74667(2) 0.60685(2) 0.75594(2) 0.02077(5) Uani 1 1 d . . . . .
O1 O 0.66789(14) 0.51539(9) 0.75149(13) 0.0226(4) Uani 1 1 d . . . . .
N1 N 0.49585(18) 0.56274(10) 0.59118(15) 0.0219(4) Uani 1 1 d . . . . .
N2 N 0.55824(19) 0.61573(11) 0.50739(16) 0.0243(5) Uani 1 1 d . . . . .
C24 C 0.6003(2) 0.69342(13) 0.7738(2) 0.0266(6) Uani 1 1 d . . . . .
C6 C 0.4766(2) 0.53402(12) 0.66645(18) 0.0221(5) Uani 1 1 d . . . . .
C15 C 0.4221(2) 0.55643(14) 0.49932(19) 0.0268(6) Uani 1 1 d . . . . .
H15 H 0.356542 0.532956 0.477600 0.032 Uiso 1 1 calc R U . . .
C2 C 0.5342(2) 0.47039(13) 0.80340(18) 0.0238(5) Uani 1 1 d . . . . .
C5 C 0.3688(2) 0.53336(13) 0.66077(19) 0.0243(5) Uani 1 1 d . . . . .
H5 H 0.313575 0.554734 0.611709 0.029 Uiso 1 1 calc R U . . .
C17 C 0.5819(2) 0.59964(12) 0.59735(19) 0.0226(5) Uani 1 1 d . . . . .
C22 C 0.7452(2) 0.66758(14) 0.9099(2) 0.0286(6) Uani 1 1 d . . . . .
C3 C 0.4242(2) 0.46981(13) 0.79398(19) 0.0254(6) Uani 1 1 d . . . . .
H3 H 0.405545 0.446126 0.836671 0.030 Uiso 1 1 calc R U . . .
C25 C 0.6946(2) 0.72603(13) 0.7772(2) 0.0276(6) Uani 1 1 d . . . . .
C23 C 0.6315(2) 0.65743(13) 0.8561(2) 0.0276(6) Uani 1 1 d . . . . .
C1 C 0.5636(2) 0.50684(12) 0.74123(18) 0.0217(5) Uani 1 1 d . . . . .
C21 C 0.7829(2) 0.71020(13) 0.8607(2) 0.0281(6) Uani 1 1 d . . . . .
H21 H 0.855815 0.725555 0.880863 0.034 Uiso 1 1 calc R U . . .
C4 C 0.3402(2) 0.50209(13) 0.7254(2) 0.0253(6) Uani 1 1 d . . . . .
C32 C 0.9469(2) 0.55256(14) 0.8006(2) 0.0276(6) Uani 1 1 d . . . . .
C11 C 0.2228(2) 0.50631(15) 0.7225(2) 0.0303(6) Uani 1 1 d . . . . .
C7 C 0.6227(2) 0.43270(14) 0.8795(2) 0.0269(6) Uani 1 1 d . . . . .
C31 C 0.8905(2) 0.53805(14) 0.7057(2) 0.0289(6) Uani 1 1 d . . . . .
C33 C 0.9711(2) 0.61567(14) 0.8078(2) 0.0305(6) Uani 1 1 d . . . . .
C34 C 0.9273(2) 0.64009(15) 0.7163(2) 0.0346(7) Uani 1 1 d . . . . .
C16 C 0.4613(2) 0.58994(14) 0.4469(2) 0.0273(6) Uani 1 1 d . . . . .
H16 H 0.428650 0.594908 0.381056 0.033 Uiso 1 1 calc R U . . .
C18 C 0.6238(2) 0.65948(13) 0.4796(2) 0.0282(6) Uani 1 1 d . . . . .
H18 H 0.690507 0.670052 0.536321 0.034 Uiso 1 1 calc R U . . .
C26 C 0.8117(3) 0.64262(16) 1.0053(2) 0.0385(7) Uani 1 1 d . . . . .
H26A H 0.807404 0.598348 1.003491 0.058 Uiso 1 1 calc R U . . .
H26B H 0.782261 0.658028 1.050029 0.058 Uiso 1 1 calc R U . . .
H26C H 0.888674 0.655208 1.024573 0.058 Uiso 1 1 calc R U . . .
C30 C 0.8779(2) 0.59220(16) 0.6544(2) 0.0336(7) Uani 1 1 d . . . . .
H30 H 0.841745 0.595759 0.588538 0.040 Uiso 1 1 calc R U . . .
C10 C 0.6785(3) 0.38970(15) 0.8334(2) 0.0350(7) Uani 1 1 d . . . . .
H10A H 0.736171 0.366531 0.881849 0.052 Uiso 1 1 calc R U . . .
H10B H 0.711448 0.413345 0.797602 0.052 Uiso 1 1 calc R U . . .
H10C H 0.623583 0.361849 0.791547 0.052 Uiso 1 1 calc R U . . .
C29 C 0.6971(3) 0.77333(15) 0.7084(2) 0.0371(7) Uani 1 1 d . . . . .
H29A H 0.772029 0.789414 0.727683 0.056 Uiso 1 1 calc R U . . .
H29B H 0.646464 0.806229 0.706490 0.056 Uiso 1 1 calc R U . . .
H29C H 0.674545 0.755126 0.646254 0.056 Uiso 1 1 calc R U . . .
C27 C 0.5533(3) 0.62261(15) 0.8862(2) 0.0354(7) Uani 1 1 d . . . . .
H27A H 0.500485 0.600809 0.832513 0.053 Uiso 1 1 calc R U . . .
H27B H 0.513589 0.650653 0.910763 0.053 Uiso 1 1 calc R U . . .
H27C H 0.594682 0.593604 0.934882 0.053 Uiso 1 1 calc R U . . .
C8 C 0.5735(3) 0.39356(16) 0.9354(2) 0.0396(8) Uani 1 1 d . . . . .
H8A H 0.517368 0.366557 0.892757 0.059 Uiso 1 1 calc R U . . .
H8B H 0.539692 0.419763 0.967701 0.059 Uiso 1 1 calc R U . . .
H8C H 0.631941 0.369418 0.981337 0.059 Uiso 1 1 calc R U . . .
C9 C 0.7092(3) 0.47368(15) 0.9499(2) 0.0340(7) Uani 1 1 d . . . . .
H9A H 0.765260 0.448705 0.996649 0.051 Uiso 1 1 calc R U . . .
H9B H 0.673558 0.499690 0.980973 0.051 Uiso 1 1 calc R U . . .
H9C H 0.744007 0.498843 0.917280 0.051 Uiso 1 1 calc R U . . .
C12 C 0.1367(2) 0.50245(18) 0.6220(2) 0.0403(8) Uani 1 1 d . . . . .
H12A H 0.147861 0.535876 0.585186 0.060 Uiso 1 1 calc R U . . .
H12B H 0.062668 0.505155 0.622312 0.060 Uiso 1 1 calc R U . . .
H12C H 0.144682 0.463849 0.594234 0.060 Uiso 1 1 calc R U . . .
C13 C 0.2112(3) 0.56839(17) 0.7634(3) 0.0417(8) Uani 1 1 d . . . . .
H13A H 0.264466 0.571205 0.828140 0.063 Uiso 1 1 calc R U . . .
H13B H 0.136366 0.572633 0.761604 0.063 Uiso 1 1 calc R U . . .
H13C H 0.225303 0.600698 0.726344 0.063 Uiso 1 1 calc R U . . .
C20 C 0.6624(3) 0.63200(17) 0.4077(2) 0.0386(7) Uani 1 1 d . . . . .
H20A H 0.703844 0.594840 0.432943 0.058 Uiso 1 1 calc R U . . .
H20B H 0.709792 0.660950 0.393222 0.058 Uiso 1 1 calc R U . . .
H20C H 0.598284 0.622543 0.350650 0.058 Uiso 1 1 calc R U . . .
C19 C 0.5578(3) 0.71705(16) 0.4435(3) 0.0421(8) Uani 1 1 d . . . . .
H19A H 0.494841 0.708307 0.385214 0.063 Uiso 1 1 calc R U . . .
H19B H 0.604745 0.747624 0.431832 0.063 Uiso 1 1 calc R U . . .
H19C H 0.531114 0.732323 0.490045 0.063 Uiso 1 1 calc R U . . .
C28 C 0.4852(2) 0.70194(15) 0.7028(2) 0.0352(7) Uani 1 1 d . . . . .
H28A H 0.487788 0.714494 0.643257 0.053 Uiso 1 1 calc R U . . .
H28B H 0.447951 0.733145 0.724534 0.053 Uiso 1 1 calc R U . . .
H28C H 0.444654 0.663752 0.694226 0.053 Uiso 1 1 calc R U . . .
C37 C 1.0435(3) 0.64857(18) 0.8946(3) 0.0447(9) Uani 1 1 d . . . . .
H37A H 1.028279 0.692060 0.886504 0.067 Uiso 1 1 calc R U . . .
H37B H 1.120952 0.641185 0.905845 0.067 Uiso 1 1 calc R U . . .
H37C H 1.028483 0.633935 0.947913 0.067 Uiso 1 1 calc R U . . .
C36 C 0.9781(3) 0.50914(17) 0.8806(2) 0.0405(8) Uani 1 1 d . . . . .
H36A H 0.971691 0.529196 0.934475 0.061 Uiso 1 1 calc R U . . .
H36B H 1.054297 0.495753 0.897175 0.061 Uiso 1 1 calc R U . . .
H36C H 0.928836 0.474058 0.862635 0.061 Uiso 1 1 calc R U . . .
C14 C 0.1984(3) 0.45679(17) 0.7798(3) 0.0405(8) Uani 1 1 d . . . . .
H14A H 0.209653 0.417110 0.756849 0.061 Uiso 1 1 calc R U . . .
H14B H 0.121834 0.460281 0.773933 0.061 Uiso 1 1 calc R U . . .
H14C H 0.247953 0.461126 0.845529 0.061 Uiso 1 1 calc R U . . .
C35 C 0.8540(3) 0.47599(17) 0.6669(3) 0.0445(9) Uani 1 1 d . . . . .
H35A H 0.788688 0.464313 0.678465 0.067 Uiso 1 1 calc R U . . .
H35B H 0.913429 0.446978 0.697282 0.067 Uiso 1 1 calc R U . . .
H35C H 0.835947 0.476155 0.599504 0.067 Uiso 1 1 calc R U . . .
C38 C 0.9406(3) 0.70389(19) 0.6887(3) 0.0561(11) Uani 1 1 d . . . . .
H38A H 0.884754 0.712221 0.626287 0.084 Uiso 1 1 calc R U . . .
H38B H 1.014165 0.708845 0.688062 0.084 Uiso 1 1 calc R U . . .
H38C H 0.931430 0.732162 0.733667 0.084 Uiso 1 1 calc R U . . .
C017 C 0.9943(10) 0.3406(7) 0.5716(12) 0.052(3) Uani 0.45(3) 1 d D . P A 1
H017 H 1.069252 0.351976 0.589353 0.062 Uiso 0.45(3) 1 calc R U P A 1
C018 C 0.9273(12) 0.3344(16) 0.4790(12) 0.067(5) Uani 0.45(3) 1 d D . P A 1
H018 H 0.954803 0.343458 0.432343 0.081 Uiso 0.45(3) 1 calc R U P A 1
C019 C 0.8452(13) 0.3107(8) 0.6159(9) 0.053(4) Uani 0.45(3) 1 d D . P A 1
C01A C 0.9520(13) 0.3301(7) 0.6393(11) 0.050(3) Uani 0.45(3) 1 d D . P A 1
H01A H 0.997704 0.336445 0.703111 0.060 Uiso 0.45(3) 1 calc R U P A 1
C01B C 0.7808(11) 0.3035(9) 0.5224(9) 0.062(4) Uani 0.45(3) 1 d D . P A 1
H01B H 0.706865 0.290188 0.504837 0.074 Uiso 0.45(3) 1 calc R U P A 1
C01C C 0.8194(12) 0.3149(11) 0.4532(11) 0.066(5) Uani 0.45(3) 1 d D . P A 1
H01C H 0.772958 0.309577 0.389321 0.080 Uiso 0.45(3) 1 calc R U P A 1
C41 C 0.8008(14) 0.2995(8) 0.6896(10) 0.072(5) Uani 0.45(3) 1 d D . P A 1
H41A H 0.856460 0.310648 0.750801 0.108 Uiso 0.45(3) 1 calc R U P A 1
H41B H 0.782281 0.256589 0.689798 0.108 Uiso 0.45(3) 1 calc R U P A 1
H41C H 0.734441 0.324028 0.676500 0.108 Uiso 0.45(3) 1 calc R U P A 1
C42 C 0.7727(12) 0.2769(10) 0.5056(13) 0.100(5) Uani 0.55(3) 1 d D . P A 2
H42 H 0.706507 0.254444 0.477411 0.120 Uiso 0.55(3) 1 calc R U P A 2
C01D C 0.8268(16) 0.2961(11) 0.4508(12) 0.100(7) Uani 0.55(3) 1 d D . P A 2
H01D H 0.798739 0.286517 0.386133 0.120 Uiso 0.55(3) 1 calc R U P A 2
C0 C 0.9228(19) 0.3296(16) 0.4907(13) 0.097(7) Uani 0.55(3) 1 d D . P A 2
H0 H 0.960512 0.343773 0.453545 0.117 Uiso 0.55(3) 1 calc R U P A 2
C43 C 0.9627(18) 0.3421(7) 0.5845(13) 0.081(4) Uani 0.55(3) 1 d D . P A 2
H43 H 1.028850 0.364521 0.613068 0.098 Uiso 0.55(3) 1 calc R U P A 2
C39 C 0.906(2) 0.3217(7) 0.6371(10) 0.081(5) Uani 0.55(3) 1 d D . P A 2
H39 H 0.934489 0.330788 0.701967 0.097 Uiso 0.55(3) 1 calc R U P A 2
C40 C 0.8107(18) 0.2890(11) 0.5997(14) 0.097(5) Uani 0.55(3) 1 d D . P A 2
C1A C 0.755(2) 0.2652(15) 0.6604(19) 0.159(11) Uani 0.55(3) 1 d D . P A 2
H1AA H 0.675255 0.264195 0.624768 0.238 Uiso 0.55(3) 1 calc R U P A 2
H1AB H 0.771962 0.291576 0.714813 0.238 Uiso 0.55(3) 1 calc R U P A 2
H1AC H 0.781703 0.224191 0.681189 0.238 Uiso 0.55(3) 1 calc R U P A 2

loop_
_atom_site_aniso_label
_atom_site_aniso_U_11
_atom_site_aniso_U_22
_atom_site_aniso_U_33
_atom_site_aniso_U_23
_atom_site_aniso_U_13
_atom_site_aniso_U_12
Nd1 0.01626(8) 0.02579(8) 0.02189(8) -0.00145(6) 0.00920(6) -0.00037(6)
O1 0.0159(8) 0.0251(10) 0.0273(9) 0.0032(8) 0.0089(7) -0.0010(7)
N1 0.0203(11) 0.0254(12) 0.0206(10) 0.0011(9) 0.0086(9) 0.0000(9)
N2 0.0234(11) 0.0274(12) 0.0230(11) 0.0019(9) 0.0099(9) 0.0001(9)
C24 0.0238(14) 0.0274(14) 0.0295(14) -0.0048(11) 0.0115(12) 0.0044(11)
C6 0.0205(12) 0.0258(14) 0.0219(12) 0.0005(10) 0.0105(10) -0.0010(10)
C15 0.0192(13) 0.0345(16) 0.0228(13) 0.0014(11) 0.0039(11) -0.0015(11)
C2 0.0211(13) 0.0270(14) 0.0221(13) -0.0002(11) 0.0071(11) -0.0019(11)
C5 0.0178(12) 0.0303(15) 0.0234(13) -0.0003(11) 0.0065(10) 0.0004(11)
C17 0.0224(13) 0.0233(13) 0.0254(13) 0.0006(10) 0.0129(11) 0.0027(10)
C22 0.0287(14) 0.0308(15) 0.0278(14) -0.0053(12) 0.0128(12) 0.0016(12)
C3 0.0224(13) 0.0307(15) 0.0248(13) -0.0020(11) 0.0112(11) -0.0063(11)
C25 0.0288(14) 0.0275(14) 0.0292(14) -0.0023(12) 0.0142(12) 0.0022(11)
C23 0.0284(14) 0.0282(15) 0.0314(15) -0.0050(12) 0.0171(12) -0.0002(11)
C1 0.0180(12) 0.0254(13) 0.0231(12) -0.0022(10) 0.0095(10) -0.0005(10)
C21 0.0253(14) 0.0278(14) 0.0327(15) -0.0063(12) 0.0129(12) -0.0033(11)
C4 0.0193(13) 0.0307(15) 0.0277(14) -0.0043(11) 0.0113(11) -0.0040(11)
C32 0.0185(13) 0.0357(16) 0.0304(14) -0.0001(12) 0.0113(11) 0.0009(11)
C11 0.0194(13) 0.0419(17) 0.0332(15) -0.0021(13) 0.0141(12) -0.0023(12)
C7 0.0222(13) 0.0331(15) 0.0251(13) 0.0038(12) 0.0089(11) -0.0024(11)
C31 0.0155(12) 0.0399(17) 0.0332(15) -0.0083(13) 0.0116(11) -0.0007(11)
C33 0.0170(13) 0.0366(16) 0.0378(16) -0.0073(13) 0.0107(12) 0.0004(11)
C34 0.0241(14) 0.0389(18) 0.0492(19) 0.0074(14) 0.0235(14) 0.0034(13)
C16 0.0244(14) 0.0330(15) 0.0211(13) 0.0016(11) 0.0050(11) -0.0001(11)
C18 0.0295(15) 0.0295(15) 0.0290(14) 0.0021(12) 0.0151(12) -0.0022(12)
C26 0.0439(19) 0.0430(19) 0.0262(15) -0.0022(13) 0.0111(14) -0.0005(15)
C30 0.0206(14) 0.053(2) 0.0305(15) 0.0052(14) 0.0140(12) 0.0054(13)
C10 0.0346(17) 0.0350(17) 0.0331(16) 0.0077(13) 0.0108(13) 0.0086(13)
C29 0.0465(19) 0.0307(16) 0.0385(17) 0.0011(13) 0.0213(15) 0.0012(14)
C27 0.0387(17) 0.0362(17) 0.0425(18) -0.0052(14) 0.0280(15) -0.0045(14)
C8 0.0297(16) 0.051(2) 0.0366(17) 0.0155(15) 0.0119(14) -0.0040(14)
C9 0.0271(15) 0.0410(18) 0.0273(14) 0.0048(13) 0.0036(12) -0.0030(13)
C12 0.0170(14) 0.066(2) 0.0373(17) -0.0018(16) 0.0104(13) -0.0023(14)
C13 0.0282(16) 0.049(2) 0.056(2) -0.0067(17) 0.0260(16) 0.0018(14)
C20 0.0401(18) 0.048(2) 0.0347(16) -0.0020(15) 0.0222(15) -0.0077(15)
C19 0.051(2) 0.0358(18) 0.0433(19) 0.0108(15) 0.0229(17) 0.0022(15)
C28 0.0251(15) 0.0388(18) 0.0396(17) -0.0073(14) 0.0104(13) 0.0081(13)
C37 0.0204(15) 0.051(2) 0.055(2) -0.0195(17) 0.0067(14) -0.0036(14)
C36 0.0295(16) 0.051(2) 0.0434(18) 0.0121(16) 0.0165(14) 0.0080(14)
C14 0.0243(15) 0.054(2) 0.0473(19) 0.0058(16) 0.0185(14) -0.0044(14)
C35 0.0229(15) 0.050(2) 0.061(2) -0.0250(18) 0.0166(15) -0.0016(14)
C38 0.043(2) 0.050(2) 0.087(3) 0.020(2) 0.038(2) -0.0002(17)
C017 0.037(5) 0.038(5) 0.088(8) 0.015(5) 0.033(5) 0.018(4)
C018 0.051(7) 0.075(12) 0.082(7) 0.026(8) 0.033(6) 0.021(6)
C019 0.036(7) 0.055(9) 0.077(6) 0.017(6) 0.033(5) 0.021(6)
C01A 0.041(6) 0.040(6) 0.076(6) -0.002(5) 0.031(5) 0.016(5)
C01B 0.041(5) 0.061(9) 0.083(6) 0.017(6) 0.025(5) 0.013(6)
C01C 0.042(6) 0.081(15) 0.071(7) 0.025(7) 0.016(5) 0.017(7)
C41 0.067(8) 0.081(10) 0.089(8) 0.023(7) 0.052(7) 0.032(7)
C42 0.058(7) 0.074(11) 0.130(9) 0.040(8) -0.007(6) 0.032(6)
C01D 0.110(12) 0.067(12) 0.091(9) 0.023(6) 0.003(7) 0.031(7)
C0 0.132(15) 0.074(12) 0.098(9) 0.015(8) 0.058(10) 0.012(9)
C43 0.089(11) 0.053(7) 0.107(9) -0.019(6) 0.044(8) 0.007(7)
C39 0.094(14) 0.052(8) 0.103(9) 0.003(6) 0.045(9) 0.036(10)
C40 0.068(9) 0.085(12) 0.137(10) 0.048(9) 0.037(8) 0.038(8)
C1A 0.104(14) 0.18(2) 0.23(2) 0.107(19) 0.101(16) 0.072(15)

loop_
_atom_type_symbol
_atom_type_description
_atom_type_scat_dispersion_real
_atom_type_scat_dispersion_imag
_atom_type_scat_source
C C 0.0181 0.0091 'International Tables Vol C Tables 4.2.6.8 and 6.1.1.4'
H H 0.0000 0.0000 'International Tables Vol C Tables 4.2.6.8 and 6.1.1.4'
N N 0.0311 0.0180 'International Tables Vol C Tables 4.2.6.8 and 6.1.1.4'
Nd Nd -3.1807 10.9079 'International Tables Vol C Tables 4.2.6.8 and 6.1.1.4'
O O 0.0492 0.0322 'International Tables Vol C Tables 4.2.6.8 and 6.1.1.4'

loop_
_exptl_crystal_face_index_h
_exptl_crystal_face_index_k
_exptl_crystal_face_index_l
_exptl_crystal_face_perp_dist
-5 -10 5 0.0433
5 10 -5 0.0433
6 -2 4 0.0401
-6 2 -4 0.0401
5 -7 -8 0.0134
-5 7 8 0.0134
0 8 -7 0.0369
6 -10 -5 0.0194
-3 -1 -7 0.0285

loop_
_geom_angle_atom_site_label_1
_geom_angle_atom_site_label_2
_geom_angle_atom_site_label_3
_geom_angle
_geom_angle_site_symmetry_1
_geom_angle_site_symmetry_3
_geom_angle_publ_flag
O1 Nd1 C24 106.69(8) . . ?
O1 Nd1 C17 73.14(8) . . ?
O1 Nd1 C22 107.68(8) . . ?
O1 Nd1 C25 136.09(8) . . ?
O1 Nd1 C23 91.83(8) . . ?
O1 Nd1 C21 137.35(8) . . ?
O1 Nd1 C32 90.10(8) . . ?
O1 Nd1 C31 81.78(8) . . ?
O1 Nd1 C33 120.03(8) . . ?
O1 Nd1 C34 130.70(8) . . ?
O1 Nd1 C30 104.98(9) . . ?
C17 Nd1 C24 77.37(8) . . ?
C17 Nd1 C22 124.98(8) . . ?
C17 Nd1 C25 90.98(9) . . ?
C17 Nd1 C23 96.87(8) . . ?
C17 Nd1 C21 120.48(9) . . ?
C17 Nd1 C32 125.91(8) . . ?
C17 Nd1 C31 96.34(8) . . ?
C17 Nd1 C33 133.87(9) . . ?
C17 Nd1 C34 106.23(9) . . ?
C17 Nd1 C30 85.88(9) . . ?
C22 Nd1 C24 48.94(9) . . ?
C22 Nd1 C25 49.25(9) . . ?
C22 Nd1 C23 29.66(9) . . ?
C22 Nd1 C31 138.67(9) . . ?
C22 Nd1 C33 94.68(9) . . ?
C22 Nd1 C34 111.15(10) . . ?
C22 Nd1 C30 140.22(10) . . ?
C25 Nd1 C24 29.47(8) . . ?
C25 Nd1 C23 48.78(8) . . ?
C25 Nd1 C34 92.78(9) . . ?
C25 Nd1 C30 114.59(9) . . ?
C23 Nd1 C24 29.46(9) . . ?
C21 Nd1 C24 48.66(8) . . ?
C21 Nd1 C22 29.97(9) . . ?
C21 Nd1 C25 29.63(9) . . ?
C21 Nd1 C23 48.82(8) . . ?
C21 Nd1 C31 130.27(9) . . ?
C21 Nd1 C33 81.27(9) . . ?
C21 Nd1 C34 86.88(9) . . ?
C21 Nd1 C30 115.65(9) . . ?
C32 Nd1 C24 155.19(9) . . ?
C32 Nd1 C22 109.07(9) . . ?
C32 Nd1 C25 130.27(9) . . ?
C32 Nd1 C23 135.58(9) . . ?
C32 Nd1 C21 106.74(9) . . ?
C32 Nd1 C31 29.62(9) . . ?
C32 Nd1 C33 30.13(9) . . ?
C32 Nd1 C34 49.18(9) . . ?
C32 Nd1 C30 48.66(9) . . ?
C31 Nd1 C24 167.08(9) . . ?
C31 Nd1 C25 141.57(9) . . ?
C31 Nd1 C23 162.97(9) . . ?
C31 Nd1 C34 48.96(9) . . ?
C31 Nd1 C30 29.50(9) . . ?
C33 Nd1 C24 128.63(9) . . ?
C33 Nd1 C25 100.68(9) . . ?
C33 Nd1 C23 124.25(9) . . ?
C33 Nd1 C31 49.17(9) . . ?
C33 Nd1 C34 29.67(10) . . ?
C33 Nd1 C30 48.63(9) . . ?
C34 Nd1 C24 121.52(9) . . ?
C34 Nd1 C23 135.66(10) . . ?
C30 Nd1 C24 137.73(9) . . ?
C30 Nd1 C23 163.01(10) . . ?
C30 Nd1 C34 29.36(10) . . ?
C1 O1 Nd1 124.74(17) . . ?
C15 N1 C6 121.3(2) . . ?
C17 N1 C6 127.6(2) . . ?
C17 N1 C15 111.2(2) . . ?
C17 N2 C16 112.0(2) . . ?
C17 N2 C18 123.4(2) . . ?
C16 N2 C18 124.5(2) . . ?
C25 C24 Nd1 73.99(16) . . ?
C25 C24 C23 107.9(3) . . ?
C25 C24 C28 125.7(3) . . ?
C23 C24 Nd1 74.90(15) . . ?
C23 C24 C28 125.9(3) . . ?
C28 C24 Nd1 123.35(19) . . ?
C5 C6 N1 117.0(2) . . ?
C5 C6 C1 122.1(2) . . ?
C1 C6 N1 121.0(2) . . ?
N1 C15 H15 126.6 . . ?
C16 C15 N1 106.8(2) . . ?
C16 C15 H15 126.6 . . ?
C3 C2 C1 118.6(2) . . ?
C3 C2 C7 121.2(2) . . ?
C1 C2 C7 120.2(2) . . ?
C6 C5 H5 119.4 . . ?
C4 C5 C6 121.3(3) . . ?
C4 C5 H5 119.4 . . ?
N1 C17 Nd1 118.02(18) . . ?
N2 C17 Nd1 137.65(19) . . ?
N2 C17 N1 103.5(2) . . ?
C23 C22 Nd1 76.95(16) . . ?
C23 C22 C26 126.8(3) . . ?
C21 C22 Nd1 74.46(16) . . ?
C21 C22 C23 107.3(3) . . ?
C21 C22 C26 125.7(3) . . ?
C26 C22 Nd1 118.7(2) . . ?
C2 C3 H3 118.1 . . ?
C4 C3 C2 123.7(3) . . ?
C4 C3 H3 118.1 . . ?
C24 C25 Nd1 76.54(16) . . ?
C24 C25 C29 126.0(3) . . ?
C21 C25 Nd1 73.75(17) . . ?
C21 C25 C24 107.7(3) . . ?
C21 C25 C29 126.0(3) . . ?
C29 C25 Nd1 119.99(19) . . ?
C24 C23 Nd1 75.64(15) . . ?
C24 C23 C27 125.0(3) . . ?
C22 C23 Nd1 73.40(16) . . ?
C22 C23 C24 108.1(3) . . ?
C22 C23 C27 126.4(3) . . ?
C27 C23 Nd1 123.82(19) . . ?
O1 C1 C6 120.5(2) . . ?
O1 C1 C2 122.7(2) . . ?
C6 C1 C2 116.9(2) . . ?
Nd1 C21 H21 114.4 . . ?
C22 C21 Nd1 75.56(16) . . ?
C22 C21 H21 125.5 . . ?
C25 C21 Nd1 76.62(17) . . ?
C25 C21 C22 109.0(3) . . ?
C25 C21 H21 125.5 . . ?
C5 C4 C3 116.7(2) . . ?
C5 C4 C11 120.3(3) . . ?
C3 C4 C11 122.9(3) . . ?
C31 C32 Nd1 76.66(16) . . ?
C31 C32 C33 108.4(3) . . ?
C31 C32 C36 126.0(3) . . ?
C33 C32 Nd1 75.75(16) . . ?
C33 C32 C36 125.6(3) . . ?
C36 C32 Nd1 114.73(19) . . ?
C4 C11 C13 107.6(2) . . ?
C12 C11 C4 111.3(2) . . ?
C12 C11 C13 108.4(3) . . ?
C14 C11 C4 112.3(3) . . ?
C14 C11 C12 108.4(3) . . ?
C14 C11 C13 108.7(3) . . ?
C10 C7 C2 109.4(2) . . ?
C8 C7 C2 112.2(2) . . ?
C8 C7 C10 107.4(3) . . ?
C9 C7 C2 111.0(2) . . ?
C9 C7 C10 109.9(2) . . ?
C9 C7 C8 106.8(2) . . ?
C32 C31 Nd1 73.72(16) . . ?
C32 C31 C30 107.3(3) . . ?
C32 C31 C35 125.9(3) . . ?
C30 C31 Nd1 75.59(16) . . ?
C30 C31 C35 126.8(3) . . ?
C35 C31 Nd1 117.93(18) . . ?
C32 C33 Nd1 74.12(16) . . ?
C32 C33 C37 126.0(3) . . ?
C34 C33 Nd1 76.26(16) . . ?
C34 C33 C32 107.6(3) . . ?
C34 C33 C37 125.8(3) . . ?
C37 C33 Nd1 122.1(2) . . ?
C33 C34 Nd1 74.07(16) . . ?
C33 C34 C38 126.7(3) . . ?
C30 C34 Nd1 75.21(16) . . ?
C30 C34 C33 107.4(3) . . ?
C30 C34 C38 125.7(3) . . ?
C38 C34 Nd1 121.1(2) . . ?
N2 C16 H16 126.7 . . ?
C15 C16 N2 106.7(2) . . ?
C15 C16 H16 126.7 . . ?
N2 C18 H18 108.1 . . ?
N2 C18 C20 110.8(2) . . ?
N2 C18 C19 110.0(2) . . ?
C20 C18 H18 108.1 . . ?
C19 C18 H18 108.1 . . ?
C19 C18 C20 111.6(3) . . ?
C22 C26 H26A 109.5 . . ?
C22 C26 H26B 109.5 . . ?
C22 C26 H26C 109.5 . . ?
H26A C26 H26B 109.5 . . ?
H26A C26 H26C 109.5 . . ?
H26B C26 H26C 109.5 . . ?
Nd1 C30 H30 116.2 . . ?
C31 C30 Nd1 74.91(16) . . ?
C31 C30 H30 125.4 . . ?
C34 C30 Nd1 75.43(16) . . ?
C34 C30 C31 109.2(3) . . ?
C34 C30 H30 125.4 . . ?
C7 C10 H10A 109.5 . . ?
C7 C10 H10B 109.5 . . ?
C7 C10 H10C 109.5 . . ?
H10A C10 H10B 109.5 . . ?
H10A C10 H10C 109.5 . . ?
H10B C10 H10C 109.5 . . ?
C25 C29 H29A 109.5 . . ?
C25 C29 H29B 109.5 . . ?
C25 C29 H29C 109.5 . . ?
H29A C29 H29B 109.5 . . ?
H29A C29 H29C 109.5 . . ?
H29B C29 H29C 109.5 . . ?
C23 C27 H27A 109.5 . . ?
C23 C27 H27B 109.5 . . ?
C23 C27 H27C 109.5 . . ?
H27A C27 H27B 109.5 . . ?
H27A C27 H27C 109.5 . . ?
H27B C27 H27C 109.5 . . ?
C7 C8 H8A 109.5 . . ?
C7 C8 H8B 109.5 . . ?
C7 C8 H8C 109.5 . . ?
H8A C8 H8B 109.5 . . ?
H8A C8 H8C 109.5 . . ?
H8B C8 H8C 109.5 . . ?
C7 C9 H9A 109.5 . . ?
C7 C9 H9B 109.5 . . ?
C7 C9 H9C 109.5 . . ?
H9A C9 H9B 109.5 . . ?
H9A C9 H9C 109.5 . . ?
H9B C9 H9C 109.5 . . ?
C11 C12 H12A 109.5 . . ?
C11 C12 H12B 109.5 . . ?
C11 C12 H12C 109.5 . . ?
H12A C12 H12B 109.5 . . ?
H12A C12 H12C 109.5 . . ?
H12B C12 H12C 109.5 . . ?
C11 C13 H13A 109.5 . . ?
C11 C13 H13B 109.5 . . ?
C11 C13 H13C 109.5 . . ?
H13A C13 H13B 109.5 . . ?
H13A C13 H13C 109.5 . . ?
H13B C13 H13C 109.5 . . ?
C18 C20 H20A 109.5 . . ?
C18 C20 H20B 109.5 . . ?
C18 C20 H20C 109.5 . . ?
H20A C20 H20B 109.5 . . ?
H20A C20 H20C 109.5 . . ?
H20B C20 H20C 109.5 . . ?
C18 C19 H19A 109.5 . . ?
C18 C19 H19B 109.5 . . ?
C18 C19 H19C 109.5 . . ?
H19A C19 H19B 109.5 . . ?
H19A C19 H19C 109.5 . . ?
H19B C19 H19C 109.5 . . ?
C24 C28 H28A 109.5 . . ?
C24 C28 H28B 109.5 . . ?
C24 C28 H28C 109.5 . . ?
H28A C28 H28B 109.5 . . ?
H28A C28 H28C 109.5 . . ?
H28B C28 H28C 109.5 . . ?
C33 C37 H37A 109.5 . . ?
C33 C37 H37B 109.5 . . ?
C33 C37 H37C 109.5 . . ?
H37A C37 H37B 109.5 . . ?
H37A C37 H37C 109.5 . . ?
H37B C37 H37C 109.5 . . ?
C32 C36 H36A 109.5 . . ?
C32 C36 H36B 109.5 . . ?
C32 C36 H36C 109.5 . . ?
H36A C36 H36B 109.5 . . ?
H36A C36 H36C 109.5 . . ?
H36B C36 H36C 109.5 . . ?
C11 C14 H14A 109.5 . . ?
C11 C14 H14B 109.5 . . ?
C11 C14 H14C 109.5 . . ?
H14A C14 H14B 109.5 . . ?
H14A C14 H14C 109.5 . . ?
H14B C14 H14C 109.5 . . ?
C31 C35 H35A 109.5 . . ?
C31 C35 H35B 109.5 . . ?
C31 C35 H35C 109.5 . . ?
H35A C35 H35B 109.5 . . ?
H35A C35 H35C 109.5 . . ?
H35B C35 H35C 109.5 . . ?
C34 C38 H38A 109.5 . . ?
C34 C38 H38B 109.5 . . ?
C34 C38 H38C 109.5 . . ?
H38A C38 H38B 109.5 . . ?
H38A C38 H38C 109.5 . . ?
H38B C38 H38C 109.5 . . ?
C018 C017 H017 120.2 . . ?
C018 C017 C01A 119.6(11) . . ?
C01A C017 H017 120.2 . . ?
C017 C018 H018 119.9 . . ?
C017 C018 C01C 120.1(13) . . ?
C01C C018 H018 119.9 . . ?
C01A C019 C01B 117.4(11) . . ?
C01A C019 C41 120.9(13) . . ?
C01B C019 C41 121.6(12) . . ?
C017 C01A H01A 119.2 . . ?
C019 C01A C017 121.5(12) . . ?
C019 C01A H01A 119.2 . . ?
C019 C01B H01B 118.7 . . ?
C019 C01B C01C 122.6(12) . . ?
C01C C01B H01B 118.7 . . ?
C018 C01C H01C 120.7 . . ?
C01B C01C C018 118.7(13) . . ?
C01B C01C H01C 120.7 . . ?
C019 C41 H41A 109.5 . . ?
C019 C41 H41B 109.5 . . ?
C019 C41 H41C 109.5 . . ?
H41A C41 H41B 109.5 . . ?
H41A C41 H41C 109.5 . . ?
H41B C41 H41C 109.5 . . ?
C01D C42 H42 118.7 . . ?
C40 C42 H42 118.7 . . ?
C40 C42 C01D 122.6(14) . . ?
C42 C01D H01D 120.3 . . ?
C42 C01D C0 119.4(14) . . ?
C0 C01D H01D 120.3 . . ?
C01D C0 H0 120.4 . . ?
C43 C0 C01D 119.2(14) . . ?
C43 C0 H0 120.4 . . ?
C0 C43 H43 120.2 . . ?
C0 C43 C39 119.6(13) . . ?
C39 C43 H43 120.2 . . ?
C43 C39 H39 118.7 . . ?
C40 C39 C43 122.6(13) . . ?
C40 C39 H39 118.7 . . ?
C42 C40 C1A 122.5(16) . . ?
C39 C40 C42 116.6(13) . . ?
C39 C40 C1A 120.8(16) . . ?
C40 C1A H1AA 109.5 . . ?
C40 C1A H1AB 109.5 . . ?
C40 C1A H1AC 109.5 . . ?
H1AA C1A H1AB 109.5 . . ?
H1AA C1A H1AC 109.5 . . ?
H1AB C1A H1AC 109.5 . . ?

loop_
_geom_bond_atom_site_label_1
_geom_bond_atom_site_label_2
_geom_bond_distance
_geom_bond_site_symmetry_2
_geom_bond_publ_flag
Nd1 O1 2.2616(18) . ?
Nd1 C24 2.807(3) . ?
Nd1 C17 2.579(3) . ?
Nd1 C22 2.752(3) . ?
Nd1 C25 2.774(3) . ?
Nd1 C23 2.798(3) . ?
Nd1 C21 2.738(3) . ?
Nd1 C32 2.732(3) . ?
Nd1 C31 2.769(3) . ?
Nd1 C33 2.753(3) . ?
Nd1 C34 2.781(3) . ?
Nd1 C30 2.778(3) . ?
O1 C1 1.334(3) . ?
N1 C6 1.438(3) . ?
N1 C15 1.387(3) . ?
N1 C17 1.369(3) . ?
N2 C17 1.357(4) . ?
N2 C16 1.380(4) . ?
N2 C18 1.470(4) . ?
C24 C25 1.420(4) . ?
C24 C23 1.425(4) . ?
C24 C28 1.500(4) . ?
C6 C5 1.389(4) . ?
C6 C1 1.410(4) . ?
C15 H15 0.9500 . ?
C15 C16 1.345(4) . ?
C2 C3 1.400(4) . ?
C2 C1 1.424(4) . ?
C2 C7 1.542(4) . ?
C5 H5 0.9500 . ?
C5 C4 1.387(4) . ?
C22 C23 1.421(4) . ?
C22 C21 1.420(4) . ?
C22 C26 1.503(4) . ?
C3 H3 0.9500 . ?
C3 C4 1.397(4) . ?
C25 C21 1.410(4) . ?
C25 C29 1.505(4) . ?
C23 C27 1.500(4) . ?
C21 H21 0.9500 . ?
C4 C11 1.535(4) . ?
C32 C31 1.407(4) . ?
C32 C33 1.426(4) . ?
C32 C36 1.497(4) . ?
C11 C12 1.535(4) . ?
C11 C13 1.545(5) . ?
C11 C14 1.523(4) . ?
C7 C10 1.540(4) . ?
C7 C8 1.538(4) . ?
C7 C9 1.532(4) . ?
C31 C30 1.412(5) . ?
C31 C35 1.501(4) . ?
C33 C34 1.417(5) . ?
C33 C37 1.502(4) . ?
C34 C30 1.409(5) . ?
C34 C38 1.504(5) . ?
C16 H16 0.9500 . ?
C18 H18 1.0000 . ?
C18 C20 1.524(4) . ?
C18 C19 1.521(4) . ?
C26 H26A 0.9800 . ?
C26 H26B 0.9800 . ?
C26 H26C 0.9800 . ?
C30 H30 0.9500 . ?
C10 H10A 0.9800 . ?
C10 H10B 0.9800 . ?
C10 H10C 0.9800 . ?
C29 H29A 0.9800 . ?
C29 H29B 0.9800 . ?
C29 H29C 0.9800 . ?
C27 H27A 0.9800 . ?
C27 H27B 0.9800 . ?
C27 H27C 0.9800 . ?
C8 H8A 0.9800 . ?
C8 H8B 0.9800 . ?
C8 H8C 0.9800 . ?
C9 H9A 0.9800 . ?
C9 H9B 0.9800 . ?
C9 H9C 0.9800 . ?
C12 H12A 0.9800 . ?
C12 H12B 0.9800 . ?
C12 H12C 0.9800 . ?
C13 H13A 0.9800 . ?
C13 H13B 0.9800 . ?
C13 H13C 0.9800 . ?
C20 H20A 0.9800 . ?
C20 H20B 0.9800 . ?
C20 H20C 0.9800 . ?
C19 H19A 0.9800 . ?
C19 H19B 0.9800 . ?
C19 H19C 0.9800 . ?
C28 H28A 0.9800 . ?
C28 H28B 0.9800 . ?
C28 H28C 0.9800 . ?
C37 H37A 0.9800 . ?
C37 H37B 0.9800 . ?
C37 H37C 0.9800 . ?
C36 H36A 0.9800 . ?
C36 H36B 0.9800 . ?
C36 H36C 0.9800 . ?
C14 H14A 0.9800 . ?
C14 H14B 0.9800 . ?
C14 H14C 0.9800 . ?
C35 H35A 0.9800 . ?
C35 H35B 0.9800 . ?
C35 H35C 0.9800 . ?
C38 H38A 0.9800 . ?
C38 H38B 0.9800 . ?
C38 H38C 0.9800 . ?
C017 H017 0.9500 . ?
C017 C018 1.372(14) . ?
C017 C01A 1.390(14) . ?
C018 H018 0.9500 . ?
C018 C01C 1.387(13) . ?
C019 C01A 1.378(14) . ?
C019 C01B 1.378(15) . ?
C019 C41 1.497(12) . ?
C01A H01A 0.9500 . ?
C01B H01B 0.9500 . ?
C01B C01C 1.381(13) . ?
C01C H01C 0.9500 . ?
C41 H41A 0.9800 . ?
C41 H41B 0.9800 . ?
C41 H41C 0.9800 . ?
C42 H42 0.9500 . ?
C42 C01D 1.375(14) . ?
C42 C40 1.376(16) . ?
C01D H01D 0.9500 . ?
C01D C0 1.386(15) . ?
C0 H0 0.9500 . ?
C0 C43 1.373(14) . ?
C43 H43 0.9500 . ?
C43 C39 1.380(15) . ?
C39 H39 0.9500 . ?
C39 C40 1.369(16) . ?
C40 C1A 1.497(14) . ?
C1A H1AA 0.9800 . ?
C1A H1AB 0.9800 . ?
C1A H1AC 0.9800 . ?

loop_
_geom_torsion_atom_site_label_1
_geom_torsion_atom_site_label_2
_geom_torsion_atom_site_label_3
_geom_torsion_atom_site_label_4
_geom_torsion
_geom_torsion_site_symmetry_1
_geom_torsion_site_symmetry_2
_geom_torsion_site_symmetry_3
_geom_torsion_site_symmetry_4
_geom_torsion_publ_flag
Nd1 O1 C1 C6 52.8(3) . . . . ?
Nd1 O1 C1 C2 -127.5(2) . . . . ?
Nd1 C24 C25 C21 -67.8(2) . . . . ?
Nd1 C24 C25 C29 117.5(3) . . . . ?
Nd1 C24 C23 C22 66.81(19) . . . . ?
Nd1 C24 C23 C27 -121.5(3) . . . . ?
Nd1 C22 C23 C24 -68.32(19) . . . . ?
Nd1 C22 C23 C27 120.1(3) . . . . ?
Nd1 C22 C21 C25 70.1(2) . . . . ?
Nd1 C25 C21 C22 -69.3(2) . . . . ?
Nd1 C32 C31 C30 68.75(19) . . . . ?
Nd1 C32 C31 C35 -113.0(3) . . . . ?
Nd1 C32 C33 C34 -69.5(2) . . . . ?
Nd1 C32 C33 C37 118.5(3) . . . . ?
Nd1 C31 C30 C34 68.3(2) . . . . ?
Nd1 C33 C34 C30 -68.4(2) . . . . ?
Nd1 C33 C34 C38 117.2(3) . . . . ?
Nd1 C34 C30 C31 -67.9(2) . . . . ?
N1 C6 C5 C4 174.1(3) . . . . ?
N1 C6 C1 O1 10.7(4) . . . . ?
N1 C6 C1 C2 -169.1(2) . . . . ?
N1 C15 C16 N2 0.4(3) . . . . ?
C24 C25 C21 Nd1 69.7(2) . . . . ?
C24 C25 C21 C22 0.3(3) . . . . ?
C6 N1 C15 C16 178.0(2) . . . . ?
C6 N1 C17 Nd1 10.8(3) . . . . ?
C6 N1 C17 N2 -178.0(2) . . . . ?
C6 C5 C4 C3 -2.2(4) . . . . ?
C6 C5 C4 C11 174.9(3) . . . . ?
C15 N1 C6 C5 -39.2(4) . . . . ?
C15 N1 C6 C1 139.6(3) . . . . ?
C15 N1 C17 Nd1 -170.88(18) . . . . ?
C15 N1 C17 N2 0.3(3) . . . . ?
C2 C3 C4 C5 3.7(4) . . . . ?
C2 C3 C4 C11 -173.3(3) . . . . ?
C5 C6 C1 O1 -170.7(3) . . . . ?
C5 C6 C1 C2 9.6(4) . . . . ?
C5 C4 C11 C12 42.7(4) . . . . ?
C5 C4 C11 C13 -76.0(3) . . . . ?
C5 C4 C11 C14 164.4(3) . . . . ?
C17 N1 C6 C5 139.0(3) . . . . ?
C17 N1 C6 C1 -42.3(4) . . . . ?
C17 N1 C15 C16 -0.4(3) . . . . ?
C17 N2 C16 C15 -0.2(3) . . . . ?
C17 N2 C18 C20 125.1(3) . . . . ?
C17 N2 C18 C19 -111.0(3) . . . . ?
C3 C2 C1 O1 172.4(3) . . . . ?
C3 C2 C1 C6 -7.9(4) . . . . ?
C3 C2 C7 C10 122.9(3) . . . . ?
C3 C2 C7 C8 3.7(4) . . . . ?
C3 C2 C7 C9 -115.7(3) . . . . ?
C3 C4 C11 C12 -140.5(3) . . . . ?
C3 C4 C11 C13 100.9(3) . . . . ?
C3 C4 C11 C14 -18.7(4) . . . . ?
C25 C24 C23 Nd1 -67.19(19) . . . . ?
C25 C24 C23 C22 -0.4(3) . . . . ?
C25 C24 C23 C27 171.3(3) . . . . ?
C23 C24 C25 Nd1 67.81(19) . . . . ?
C23 C24 C25 C21 0.0(3) . . . . ?
C23 C24 C25 C29 -174.7(3) . . . . ?
C23 C22 C21 Nd1 -70.6(2) . . . . ?
C23 C22 C21 C25 -0.5(3) . . . . ?
C1 C6 C5 C4 -4.6(4) . . . . ?
C1 C2 C3 C4 1.5(4) . . . . ?
C1 C2 C7 C10 -57.4(3) . . . . ?
C1 C2 C7 C8 -176.5(3) . . . . ?
C1 C2 C7 C9 64.1(3) . . . . ?
C21 C22 C23 Nd1 68.88(19) . . . . ?
C21 C22 C23 C24 0.6(3) . . . . ?
C21 C22 C23 C27 -171.0(3) . . . . ?
C32 C31 C30 Nd1 -67.47(19) . . . . ?
C32 C31 C30 C34 0.8(3) . . . . ?
C32 C33 C34 Nd1 68.08(19) . . . . ?
C32 C33 C34 C30 -0.4(3) . . . . ?
C32 C33 C34 C38 -174.8(3) . . . . ?
C7 C2 C3 C4 -178.7(3) . . . . ?
C7 C2 C1 O1 -7.4(4) . . . . ?
C7 C2 C1 C6 172.3(2) . . . . ?
C31 C32 C33 Nd1 70.40(19) . . . . ?
C31 C32 C33 C34 0.9(3) . . . . ?
C31 C32 C33 C37 -171.1(3) . . . . ?
C33 C32 C31 Nd1 -69.78(19) . . . . ?
C33 C32 C31 C30 -1.0(3) . . . . ?
C33 C32 C31 C35 177.2(3) . . . . ?
C33 C34 C30 Nd1 67.7(2) . . . . ?
C33 C34 C30 C31 -0.3(3) . . . . ?
C16 N2 C17 Nd1 168.3(2) . . . . ?
C16 N2 C17 N1 -0.1(3) . . . . ?
C16 N2 C18 C20 -60.3(4) . . . . ?
C16 N2 C18 C19 63.6(4) . . . . ?
C18 N2 C17 Nd1 -16.5(4) . . . . ?
C18 N2 C17 N1 175.1(2) . . . . ?
C18 N2 C16 C15 -175.3(3) . . . . ?
C26 C22 C23 Nd1 -116.3(3) . . . . ?
C26 C22 C23 C24 175.4(3) . . . . ?
C26 C22 C23 C27 3.8(5) . . . . ?
C26 C22 C21 Nd1 114.5(3) . . . . ?
C26 C22 C21 C25 -175.4(3) . . . . ?
C29 C25 C21 Nd1 -115.6(3) . . . . ?
C29 C25 C21 C22 175.1(3) . . . . ?
C28 C24 C25 Nd1 -119.9(3) . . . . ?
C28 C24 C25 C21 172.4(3) . . . . ?
C28 C24 C25 C29 -2.4(5) . . . . ?
C28 C24 C23 Nd1 120.5(3) . . . . ?
C28 C24 C23 C22 -172.7(3) . . . . ?
C28 C24 C23 C27 -1.0(5) . . . . ?
C37 C33 C34 Nd1 -119.9(3) . . . . ?
C37 C33 C34 C30 171.7(3) . . . . ?
C37 C33 C34 C38 -2.7(5) . . . . ?
C36 C32 C31 Nd1 111.0(3) . . . . ?
C36 C32 C31 C30 179.8(3) . . . . ?
C36 C32 C31 C35 -2.0(5) . . . . ?
C36 C32 C33 Nd1 -110.4(3) . . . . ?
C36 C32 C33 C34 -180.0(3) . . . . ?
C36 C32 C33 C37 8.0(5) . . . . ?
C35 C31 C30 Nd1 114.3(3) . . . . ?
C35 C31 C30 C34 -177.4(3) . . . . ?
C38 C34 C30 Nd1 -117.9(3) . . . . ?
C38 C34 C30 C31 174.2(3) . . . . ?
C017 C018 C01C C01B 2(4) . . . . ?
C018 C017 C01A C019 3(3) . . . . ?
C019 C01B C01C C018 0(3) . . . . ?
C01A C017 C018 C01C -3(4) . . . . ?
C01A C019 C01B C01C 0(2) . . . . ?
C01B C019 C01A C017 -2(3) . . . . ?
C41 C019 C01A C017 180.0(13) . . . . ?
C41 C019 C01B C01C 178.4(16) . . . . ?
C42 C01D C0 C43 1(4) . . . . ?
C01D C42 C40 C39 0(2) . . . . ?
C01D C42 C40 C1A -176.5(17) . . . . ?
C01D C0 C43 C39 -1(4) . . . . ?
C0 C43 C39 C40 0(3) . . . . ?
C43 C39 C40 C42 0(2) . . . . ?
C43 C39 C40 C1A 176.9(15) . . . . ?
C40 C42 C01D C0 -1(3) . . . . ?

loop_
_exptl_oxdiff_crystal_face_indexfrac_h
_exptl_oxdiff_crystal_face_indexfrac_k
_exptl_oxdiff_crystal_face_indexfrac_l
_exptl_oxdiff_crystal_face_x
_exptl_oxdiff_crystal_face_y
_exptl_oxdiff_crystal_face_z
-5.2614 -10.4362 5.2859 -0.5902 0.1412 0.7948
5.2614 10.4362 -5.2859 0.5902 -0.1412 -0.7948
5.8989 -1.8095 3.9104 0.8342 -0.2005 0.5138
-5.8989 1.8095 -3.9104 -0.8342 0.2005 -0.5138
4.9661 -7.2947 -8.1961 -0.1289 -0.9802 -0.1503
-4.9661 7.2947 8.1961 0.1289 0.9802 0.1503
-0.0814 8.4442 -7.4807 -0.1938 -0.0365 -0.9804
5.8966 -9.6088 -5.2632 0.0770 -0.9757 0.2049
-2.9711 -0.5359 -7.3420 -0.7723 -0.2285 -0.5928
